data_2004724
loop_
_publ_author_name
'Anderson, O. P.'
'Reibenspies, J. H.'

_publ_contact_author
;'Dr. Joseph H. Reibenspies
Department of Chemistry
Texas A & M University
College Station, Texas 77843
U.S.A.
;
_publ_section_title
;
 {Ca(OH~2~)~3~[Ca(DOTA)].7.7H~2~O}~<i>n~</i>
;
_journal_issue 4
_journal_name_full 'Acta Crystallographica Section C'
_journal_page_first 792
_journal_page_last 795
_journal_paper_doi 10.1107/S0108270195013916
_journal_volume 52
_journal_year 1996
_chemical_formula_moiety 'C16 H30 Ca2 N4 O11,7.7(H2 O)'
_chemical_formula_sum 'C16 H45.4 Ca2 N4 O18.7'
_chemical_formula_weight 673.1
_chemical_name_systematic
;
catena-triaquocalcium-1,4,7,10-tetraazacyclododecane-
N,N',N",N'''-tetraaceto calcium hydrate
;
_space_group_IT_number 15
_symmetry_cell_setting monoclinic
_symmetry_space_group_name_Hall '-C 2yc'
_symmetry_space_group_name_H-M 'C 1 2/c 1'
_audit_creation_method SHELXL
_cell_angle_alpha 90.00
_cell_angle_beta 134.85(2)
_cell_angle_gamma 90.00
_cell_formula_units_Z 8
_cell_length_a 25.109(2)
_cell_length_b 18.557(4)
_cell_length_c 18.436(7)
_cell_measurement_reflns_used 25
_cell_measurement_temperature 153(2)
_cell_measurement_theta_max 22.3
_cell_measurement_theta_min 10.1
_cell_volume 6090(3)
_computing_data_collection 'P3 (Siemens, 1982)'
_computing_data_reduction 'XTAPE (Siemens, 1990)'
_computing_molecular_graphics 'XP (Siemens, 1990)'
_computing_structure_refinement 'SHELXL-93 (Sheldrick, 1993)'
_computing_structure_solution 'SHELXS-86 (Sheldrick, 1986)'
_diffrn_ambient_temperature 153(2)
_diffrn_measurement_device 'Siemens R3m/E'
_diffrn_measurement_method \q-2\q
_diffrn_radiation_monochromator graphite
_diffrn_radiation_source 'normal-focus sealed tube'
_diffrn_radiation_type 'Mo K\a'
_diffrn_radiation_wavelength 0.71073
_diffrn_reflns_av_R_equivalents 0.0484
_diffrn_reflns_av_sigmaI/netI 0.0527
_diffrn_reflns_limit_h_max 18
_diffrn_reflns_limit_h_min -29
_diffrn_reflns_limit_k_max 20
_diffrn_reflns_limit_k_min -6
_diffrn_reflns_limit_l_max 21
_diffrn_reflns_limit_l_min -5
_diffrn_reflns_number 4509
_diffrn_reflns_theta_max 25.06
_diffrn_reflns_theta_min 2.19
_diffrn_standards_decay_% <1
_diffrn_standards_interval_count 97
_diffrn_standards_number 3
_exptl_absorpt_coefficient_mu 0.457
_exptl_absorpt_correction_type none
_exptl_crystal_colour colorless
_exptl_crystal_density_diffrn 1.468
_exptl_crystal_description needle
_exptl_crystal_F_000 2871
_exptl_crystal_size_max 0.20
_exptl_crystal_size_mid 0.02
_exptl_crystal_size_min 0.02
_refine_diff_density_max 0.844
_refine_diff_density_min -0.615
_refine_ls_extinction_method none
_refine_ls_goodness_of_fit_all 1.317
_refine_ls_goodness_of_fit_obs 1.483
_refine_ls_hydrogen_treatment ' H atoms riding, C-H 0.96\%A, water H atoms not allowed for'
_refine_ls_matrix_type full
_refine_ls_number_parameters 386
_refine_ls_number_reflns 4364
_refine_ls_number_restraints 0
_refine_ls_restrained_S_all 1.273
_refine_ls_restrained_S_obs 1.483
_refine_ls_R_factor_all 0.0976
_refine_ls_R_factor_obs 0.0681
_refine_ls_shift/esd_max -0.148
_refine_ls_shift/esd_mean 0.006
_refine_ls_structure_factor_coef Fsqd
_refine_ls_weighting_scheme
;calc w = 1/[\s^2^(Fo^2^) + (0.0918P)^2^ + 12.0614P]
where P = (Fo^2^+2Fc^2^)/3
;
_refine_ls_wR_factor_all 0.2066
_refine_ls_wR_factor_obs 0.1999
_reflns_number_observed 3108
_reflns_number_total 4364
_reflns_observed_criterion >2sigma(I)
_cod_data_source_file fg1080.cif
_cod_data_source_block cado
_cod_original_sg_symbol_H-M 'C 2/c'
_cod_original_formula_sum 'C16 H45.40 Ca2 N4 O18.7'
_cod_database_code 2004724

loop_
_symmetry_equiv_pos_as_xyz
'x, y, z'
'-x, y, -z+1/2'
'x+1/2, y+1/2, z'
'-x+1/2, y+1/2, -z+1/2'
'-x, -y, -z'
'x, -y, z-1/2'
'-x+1/2, -y+1/2, -z'
'x+1/2, -y+1/2, z-1/2'

loop_
_atom_site_aniso_label
_atom_site_aniso_U_11
_atom_site_aniso_U_22
_atom_site_aniso_U_33
_atom_site_aniso_U_12
_atom_site_aniso_U_13
_atom_site_aniso_U_23
Ca1 0.0262(9) 0.0181(10) 0.0307(11) 0.000 0.0223(9) 0.000
Ca2 0.0241(9) 0.0162(9) 0.0234(10) 0.000 0.0185(9) 0.000
Ca3 0.0228(6) 0.0204(7) 0.0279(7) -0.0013(5) 0.0183(6) -0.0019(6)
O1 0.024(2) 0.026(2) 0.030(2) -0.001(2) 0.020(2) 0.002(2)
O2 0.027(2) 0.023(2) 0.035(3) 0.002(2) 0.024(2) 0.000(2)
O3 0.029(2) 0.030(3) 0.028(3) -0.001(2) 0.022(2) -0.001(2)
O4 0.052(3) 0.035(3) 0.038(3) -0.006(2) 0.033(3) -0.002(2)
O5 0.031(2) 0.023(2) 0.027(2) 0.000(2) 0.023(2) -0.001(2)
O6 0.050(3) 0.027(3) 0.041(3) -0.002(2) 0.038(3) 0.002(2)
O7 0.022(2) 0.019(2) 0.029(3) -0.002(2) 0.018(2) -0.002(2)
O8 0.033(3) 0.020(2) 0.032(3) -0.002(2) 0.022(2) -0.004(2)
O9 0.052(3) 0.015(2) 0.071(4) 0.000(2) 0.053(3) -0.002(2)
O10 0.029(2) 0.024(2) 0.031(3) 0.001(2) 0.019(2) -0.001(2)
O11 0.053(3) 0.047(3) 0.076(4) 0.001(3) 0.053(3) -0.009(3)
O12 0.0245(15) 0.020(2) 0.021(2) 0.000 0.0161(12) 0.000
O13 0.046(3) 0.038(3) 0.041(3) 0.001(2) 0.028(3) 0.003(2)
O14 0.048(4) 0.100(5) 0.092(5) -0.005(4) 0.052(4) 0.019(4)
O15 0.057(4) 0.116(6) 0.075(5) 0.007(4) 0.052(4) -0.018(4)
O16 0.086(7) 0.050(6) 0.095(8) 0.005(5) 0.080(7) 0.007(5)
O17 0.058(5) 0.115(7) 0.065(5) -0.023(4) 0.010(4) 0.017(5)
O18 0.050(6) 0.074(8) 0.049(7) 0.001(6) 0.041(6) 0.004(6)
O19 0.069(8) 0.176(15) 0.185(16) -0.039(9) 0.083(10) -0.126(13)
O19' 0.094(17) 0.096(18) 0.18(3) -0.021(14) 0.11(2) -0.035(18)
O20 0.30(2) 0.081(8) 0.249(17) -0.024(9) 0.205(17) -0.025(8)
N1 0.041(3) 0.020(3) 0.045(4) 0.001(3) 0.036(3) 0.001(3)
N2 0.036(3) 0.016(3) 0.041(3) -0.003(2) 0.030(3) -0.002(3)
N3 0.027(3) 0.019(3) 0.030(3) -0.003(2) 0.022(3) -0.004(2)
N4 0.026(3) 0.016(3) 0.028(3) -0.004(2) 0.019(3) -0.005(2)
C1 0.030(4) 0.019(4) 0.041(4) -0.006(3) 0.024(3) -0.005(3)
C2 0.038(4) 0.026(4) 0.040(4) -0.006(3) 0.030(4) -0.002(3)
C3 0.044(4) 0.024(4) 0.043(4) -0.002(3) 0.034(4) -0.007(3)
C4 0.034(4) 0.030(4) 0.043(4) -0.002(3) 0.029(4) 0.008(3)
C5 0.035(4) 0.028(4) 0.048(4) -0.003(3) 0.033(4) -0.001(3)
C6 0.025(3) 0.022(3) 0.027(4) -0.004(3) 0.018(3) -0.003(3)
C7 0.038(4) 0.027(4) 0.033(4) -0.002(3) 0.027(3) -0.001(3)
C8 0.035(4) 0.022(4) 0.036(4) 0.006(3) 0.030(4) 0.005(3)
C9 0.037(4) 0.019(3) 0.037(4) 0.003(3) 0.030(3) -0.001(3)
C10 0.028(3) 0.020(4) 0.041(4) -0.001(3) 0.026(3) -0.002(3)
C11 0.028(3) 0.019(3) 0.028(4) 0.004(3) 0.018(3) 0.004(3)
C12 0.027(3) 0.026(4) 0.022(3) 0.004(3) 0.015(3) 0.007(3)
C13 0.048(4) 0.022(4) 0.045(4) -0.006(3) 0.040(4) -0.007(3)
C14 0.031(3) 0.022(3) 0.020(3) -0.008(3) 0.018(3) -0.007(3)
C15 0.016(3) 0.028(4) 0.024(3) 0.000(3) 0.010(3) 0.000(3)
C16 0.016(3) 0.024(3) 0.021(4) -0.004(3) 0.012(3) -0.008(3)

loop_
_atom_site_label
_atom_site_occupancy
_atom_site_fract_x
_atom_site_fract_y
_atom_site_fract_z
_atom_site_U_iso_or_equiv
_atom_site_thermal_displace_type
_atom_site_calc_flag
_atom_site_refinement_flags
_atom_site_type_symbol
Ca1 1 0.0000 0.9742(1) 0.2500 0.0230(4) Uani d S Ca
Ca2 1 0.0000 0.5959(1) 0.2500 0.0196(4) Uani d S Ca
Ca3 1 0.1665(1) 0.78707(7) 0.3566(1) 0.0233(3) Uani d . Ca
O1 1 0.1159(2) 0.9152(2) 0.3269(3) 0.025(1) Uani d . O
O2 1 0.1971(2) 0.8977(2) 0.3159(3) 0.027(1) Uani d . O
O3 1 0.0320(2) 0.9154(2) 0.3945(3) 0.028(1) Uani d . O
O4 1 0.1137(3) 0.9068(3) 0.5648(4) 0.041(1) Uani d . O
O5 1 -0.0453(2) 0.6528(2) 0.0995(3) 0.025(1) Uani d . O
O6 1 -0.0003(3) 0.6815(2) 0.0345(4) 0.034(1) Uani d . O
O7 1 0.1146(2) 0.6550(2) 0.3185(3) 0.023(1) Uani d . O
O8 1 0.2263(2) 0.6796(2) 0.4719(3) 0.029(1) Uani d . O
O9 1 0.0985(3) 0.7832(2) 0.4000(4) 0.037(1) Uani d . O
H9C 1 0.0823(3) 0.7434(2) 0.4067(4) 0.050 Uiso d R H
H9D 1 0.0791(3) 0.8172(2) 0.4040(4) 0.050 Uiso d R H
O10 1 0.0650(2) 0.7987(2) 0.1732(3) 0.031(1) Uani d . O
H10C 1 0.0329(2) 0.8316(2) 0.1509(3) 0.050 Uiso d R H
H10D 1 0.0293(2) 0.7671(2) 0.1328(3) 0.050 Uiso d R H
O11 1 0.2328(3) 0.7336(3) 0.3221(5) 0.052(2) Uani d . O
H11C 1 0.2798(3) 0.7405(3) 0.3625(5) 0.050 Uiso d R H
H11D 1 0.2093(3) 0.7075(3) 0.2692(5) 0.080 Uiso d R H
O12 1 0.0000 0.2858(3) 0.2500 0.022(1) Uani d SU O
O13 1 -0.1268(3) 0.7646(3) -0.1140(4) 0.044(1) Uani d . O
H13C 1 -0.0909(3) 0.7438(3) -0.0575(4) 0.050 Uiso d R H
H13D 1 -0.1129(3) 0.8073(3) -0.0909(4) 0.050 Uiso d R H
O14 1 -0.2676(3) 0.9220(4) -0.2425(5) 0.078(2) Uani d . O
H14C 1 -0.2780(3) 0.8950(4) -0.2166(5) 0.050 Uiso d R H
H14D 1 -0.2200(3) 0.9216(4) -0.1993(5) 0.050 Uiso d R H
O15 1 0.2053(4) 0.4329(4) 0.2032(5) 0.077(2) Uani d . O
H15C 1 0.1832(4) 0.3971(4) 0.1627(5) 0.050 Uiso d R H
H15D 1 0.2437(4) 0.4227(4) 0.2655(5) 0.050 Uiso d R H
O16 0.650(11) 0.0687(6) 0.2877(4) 0.4708(8) 0.062(3) Uani d P O
H16C 0.650(11) 0.0417(6) 0.2739(4) 0.4803(8) 0.050 Uiso d PR H
H16D 0.650(11) 0.1157(6) 0.2933(4) 0.5217(8) 0.050 Uiso d PR H
O17 1 -0.2054(4) 0.6941(5) -0.2848(6) 0.110(3) Uani d . O
H17C 1 -0.1605(4) 0.6797(5) -0.2426(6) 0.050 Uiso d R H
H17D 1 -0.2487(4) 0.7134(5) -0.3331(6) 0.050 Uiso d R H
O18 0.50 0.1572(6) 0.8238(6) 0.1254(8) 0.052(3) Uani d P O
H18C 0.50 0.1298(6) 0.8196(6) 0.1366(8) 0.050 Uiso d PR H
H18D 0.50 0.1717(6) 0.8285(6) 0.0956(8) 0.050 Uiso d PR H
O19 0.650(11) 0.2163(7) 0.6743(8) 0.1123(1) 0.150(8) Uani d P O
H19A 1 0.1767(7) 0.6970(8) 0.0848(12) 0.050 Uiso d R H
H19B 1 0.2529(7) 0.6896(8) 0.1729(12) 0.050 Uiso d R H
O19' 0.350(11) 0.1497(13) 0.6757(14) 0.1197(22) 0.11(1) Uani d P O
O20 1 0.1771(10) 0.2860(6) 0.3993(12) 0.201(7) Uani d . O
N1 1 0.0951(3) 1.0577(3) 0.2735(4) 0.030(1) Uani d . N
N2 1 0.0697(3) 1.0575(3) 0.4080(4) 0.029(1) Uani d . N
N3 1 0.0074(3) 0.5148(3) 0.1444(4) 0.023(1) Uani d . N
N4 1 0.1168(3) 0.5141(3) 0.3686(4) 0.023(1) Uani d . N
C1 1 0.1500(4) 1.0868(3) 0.3793(5) 0.031(2) Uani d . C
H1A 1 0.1782(4) 1.1249(3) 0.3841(5) 0.080 Uiso d R H
H1B 1 0.1845(4) 1.0493(3) 0.4256(5) 0.080 Uiso d R H
C2 1 0.1124(4) 1.1152(4) 0.4114(6) 0.033(2) Uani d . C
H2A 1 0.1499(4) 1.1346(4) 0.4793(6) 0.080 Uiso d R H
H2B 1 0.0787(4) 1.1535(4) 0.3661(6) 0.080 Uiso d R H
C3 1 0.0154(4) 1.0891(4) 0.4089(5) 0.033(2) Uani d . C
H3A 1 0.0388(4) 1.1282(4) 0.4569(5) 0.080 Uiso d R H
H3B 1 0.0020(4) 1.0529(4) 0.4309(5) 0.080 Uiso d R H
C4 1 0.0552(4) 1.1158(4) 0.1966(5) 0.034(2) Uani d . C
H4A 1 0.0882(4) 1.1363(4) 0.1928(5) 0.080 Uiso d R H
H4B 1 0.0420(4) 1.1530(4) 0.2177(5) 0.080 Uiso d R H
C5 1 0.1361(4) 1.0113(4) 0.2613(6) 0.033(2) Uani d . C
H5A 1 0.1829(4) 1.0339(4) 0.2941(6) 0.080 Uiso d R H
H5B 1 0.1073(4) 1.0070(4) 0.1898(6) 0.080 Uiso d R H
C6 1 0.1516(3) 0.9361(3) 0.3054(5) 0.025(1) Uani d . C
C7 1 0.1219(4) 1.0110(3) 0.4989(5) 0.031(2) Uani d . C
H7A 1 0.1378(4) 1.0354(3) 0.5574(5) 0.080 Uiso d R H
H7B 1 0.1657(4) 1.0020(3) 0.5119(5) 0.080 Uiso d R H
C8 1 0.0861(4) 0.9383(3) 0.4853(5) 0.027(2) Uani d . C
C9 1 0.0651(4) 0.4570(3) 0.2078(5) 0.027(1) Uani d . C
H9A 1 0.0792(4) 0.4399(3) 0.1741(5) 0.080 Uiso d R H
H9B 1 0.0439(4) 0.4173(3) 0.2138(5) 0.080 Uiso d R H
C10 1 0.1344(3) 0.4837(3) 0.3132(5) 0.028(2) Uani d . C
H10A 1 0.1688(3) 0.4443(3) 0.3521(5) 0.080 Uiso d R H
H10B 1 0.1587(3) 0.5196(3) 0.3073(5) 0.080 Uiso d R H
C11 1 0.1068(4) 0.4563(3) 0.4135(5) 0.027(2) Uani d . C
H11A 1 0.1551(4) 0.4375(3) 0.4732(5) 0.080 Uiso d R H
H11B 1 0.0781(4) 0.4177(3) 0.3651(5) 0.080 Uiso d R H
C12 1 0.0677(3) 0.4839(3) 0.4434(5) 0.027(1) Uani d . C
H12A 1 0.0982(3) 0.5201(3) 0.4954(5) 0.080 Uiso d R H
H12B 1 0.0622(3) 0.4448(3) 0.4718(5) 0.080 Uiso d R H
C13 1 0.0297(4) 0.5656(4) 0.1080(5) 0.031(2) Uani d . C
H13A 1 0.01761 0.54518 0.05025 0.080 Uiso d R H
H13B 1 0.08322 0.57245 0.16136 0.080 Uiso d R H
C14 1 -0.0088(4) 0.6385(3) 0.0778(5) 0.024(1) Uani d . C
C15 1 0.1786(3) 0.5631(3) 0.4500(5) 0.027(1) Uani d . C
H15A 1 0.2256(3) 0.5417(3) 0.4815(5) 0.080 Uiso d R H
H15B 1 0.1782(3) 0.5677(3) 0.5015(5) 0.080 Uiso d R H
C16 1 0.1724(3) 0.6371(3) 0.4099(5) 0.021(1) Uani d . C

loop_
_atom_type_symbol
_atom_type_description
_atom_type_scat_dispersion_real
_atom_type_scat_dispersion_imag
_atom_type_scat_source
C C 0.0033 0.0016 'International Tables Vol C Tables 4.2.6.8 and 6.1.1.4'
H H 0.0000 0.0000 'International Tables Vol C Tables 4.2.6.8 and 6.1.1.4'
N N 0.0061 0.0033 'International Tables Vol C Tables 4.2.6.8 and 6.1.1.4'
O O 0.0106 0.0060 'International Tables Vol C Tables 4.2.6.8 and 6.1.1.4'
Ca Ca 0.2262 0.3064 'International Tables Vol C Tables 4.2.6.8 and 6.1.1.4'

loop_
_geom_angle_atom_site_label_1
_geom_angle_atom_site_label_2
_geom_angle_atom_site_label_3
_geom_angle_site_symmetry_1
_geom_angle_site_symmetry_3
_geom_angle
_geom_angle_publ_flag
O1 Ca1 O1 2 . 126.2(2) yes
O1 Ca1 O3 . 2 76.7(2) yes
O1 Ca1 N2 2 . 120.5(2) yes
O3 Ca1 N2 2 . 159.5(2) yes
N2 Ca1 N2 . 2 107.0(2) yes
O1 Ca1 N1 2 2 65.9(2) yes
O3 Ca1 N1 2 2 121.8(2) yes
N2 Ca1 N1 2 2 69.4(2) yes
N1 Ca1 N1 . 2 107.3(2) yes
O5 Ca2 O7 2 2 79.8(2) yes
O7 Ca2 O7 . 2 126.6(2) yes
O5 Ca2 N3 . . 66.8(2) yes
O7 Ca2 N3 . . 88.10(10) yes
O5 Ca2 N4 2 . 87.2(2) yes
O7 Ca2 N4 . 2 157.70(10) yes
N3 Ca2 N4 . . 69.6(2) yes
N4 Ca2 N4 2 . 107.9(2) yes
O9 Ca3 O11 . . 153.5(2) yes
O9 Ca3 O10 . . 100.2(2) yes
O11 Ca3 O10 . . 84.8(2) yes
O8 Ca3 O2 7_566 . 83.4(2) yes
O10 Ca3 O2 . . 75.5(2) yes
O8 Ca3 O8 7_566 . 68.8(2) yes
O10 Ca3 O8 . . 132.1(2) yes
O9 Ca3 O1 . . 74.40(10) yes
O11 Ca3 O1 . . 131.6(2) yes
O2 Ca3 O1 . . 51.90(10) yes
O9 Ca3 O7 . . 73.70(10) yes
O11 Ca3 O7 . . 81.2(2) yes
O2 Ca3 O7 . . 152.80(10) yes
O1 Ca3 O7 . . 136.80(10) yes
O1 Ca1 O3 2 2 79.80(10) yes
O1 Ca1 N2 . . 91.8(2) yes
O3 Ca1 N2 . . 66.3(2) yes
O1 Ca1 N2 . 2 120.5(2) yes
O1 Ca1 N1 2 . 161.1(2) yes
O3 Ca1 N1 2 . 90.3(2) yes
N2 Ca1 N1 2 . 69.3(2) yes
O1 Ca1 N1 . . 65.9(2) yes
O5 Ca2 O5 2 . 127.2(2) yes
O5 Ca2 O7 . 2 77.20(10) yes
O5 Ca2 N3 2 . 156.1(2) yes
O7 Ca2 N3 2 . 124.1(2) yes
N3 Ca2 N3 . 2 108.3(2) yes
O5 Ca2 N4 2 2 124.90(10) yes
O7 Ca2 N4 . . 66.70(10) yes
N3 Ca2 N4 2 . 70.1(2) yes
O9 Ca3 O8 . 7_566 88.2(2) yes
O8 Ca3 O11 7_566 . 96.6(2) yes
O8 Ca3 O10 7_566 . 158.4(2) yes
O9 Ca3 O2 . . 125.7(2) yes
O11 Ca3 O2 . . 80.8(2) yes
O9 Ca3 O8 . . 80.3(2) yes
O11 Ca3 O8 . . 77.3(2) yes
O2 Ca3 O8 . . 142.0(2) yes
O8 Ca3 O1 7_566 . 88.20(10) yes
O10 Ca3 O1 . . 75.10(10) yes
O8 Ca3 O1 . . 146.20(10) yes
O8 Ca3 O7 7_566 . 118.8(2) yes
O10 Ca3 O7 . . 82.70(10) yes
O8 Ca3 O7 . . 51.00(10) yes
O1 Ca1 O3 2 . 76.7(2) ?
O1 Ca1 O3 . . 79.80(10) ?
O3 Ca1 O3 2 . 126.6(2) ?
O1 Ca1 N2 2 2 91.8(2) ?
O3 Ca1 N2 2 2 66.3(2) ?
O3 Ca1 N2 . 2 159.5(2) ?
O3 Ca1 N1 . . 121.8(2) ?
N2 Ca1 N1 . . 69.4(2) ?
O1 Ca1 N1 . 2 161.1(2) ?
O3 Ca1 N1 . 2 90.3(2) ?
N2 Ca1 N1 . 2 69.3(2) ?
O5 Ca2 O7 2 . 77.20(10) ?
O5 Ca2 O7 . . 79.8(2) ?
O5 Ca2 N3 2 2 66.8(2) ?
O5 Ca2 N3 . 2 156.1(2) ?
O7 Ca2 N3 . 2 124.1(2) ?
O7 Ca2 N3 2 2 88.10(10) ?
O5 Ca2 N4 . 2 87.2(2) ?
O7 Ca2 N4 2 2 66.70(10) ?
N3 Ca2 N4 . 2 70.1(2) ?
N3 Ca2 N4 2 2 69.6(2) ?
O5 Ca2 N4 . . 124.90(10) ?
O7 Ca2 N4 2 . 157.70(10) ?
O9 Ca3 Ca3 . 7_566 82.90(10) ?
O8 Ca3 Ca3 7_566 7_566 35.40(10) ?
O11 Ca3 Ca3 . 7_566 86.1(2) ?
O10 Ca3 Ca3 . 7_566 164.80(10) ?
O2 Ca3 Ca3 . 7_566 115.00(10) ?
O8 Ca3 Ca3 . 7_566 33.40(10) ?
O1 Ca3 Ca3 . 7_566 119.90(10) ?
O7 Ca3 Ca3 . 7_566 83.90(10) ?
C6 Ca3 Ca3 . 7_566 122.50(10) ?
Ca1 O1 Ca3 . . 139.0(2) ?
C6 O2 Ca3 . . 94.4(3) ?
C8 O3 Ca1 . . 120.8(4) ?
C14 O5 Ca2 . . 114.8(4) ?
C16 O7 Ca2 . . 113.3(3) ?
C16 O7 Ca3 . . 90.1(3) ?
Ca2 O7 Ca3 . . 137.6(2) ?
C16 O8 Ca3 . 7_566 149.1(4) ?
C16 O8 Ca3 . . 96.5(4) ?
Ca3 O8 Ca3 7_566 . 111.2(2) ?
C4 N1 C5 . . 110.8(5) ?
C4 N1 C1 . . 111.6(5) ?
C5 N1 C1 . . 108.2(5) ?
C4 N1 Ca1 . . 110.6(4) ?
C5 N1 Ca1 . . 106.5(4) ?
C1 N1 Ca1 . . 109.0(4) ?
C7 N2 C2 . . 109.7(5) ?
C7 N2 C3 . . 107.7(5) ?
C2 N2 C3 . . 110.7(5) ?
C7 N2 Ca1 . . 106.4(4) ?
C2 N2 Ca1 . . 111.8(4) ?
C3 N2 Ca1 . . 110.3(4) ?
C13 N3 C12 . 2 110.4(5) ?
C13 N3 C9 . . 110.1(5) ?
C12 N3 C9 2 . 111.2(5) ?
C13 N3 Ca2 . . 103.0(3) ?
C12 N3 Ca2 2 . 109.8(3) ?
C9 N3 Ca2 . . 112.1(4) ?
C15 N4 C10 . . 108.9(5) ?
C15 N4 C11 . . 110.3(5) ?
C10 N4 C11 . . 111.1(5) ?
C15 N4 Ca2 . . 104.5(3) ?
C10 N4 Ca2 . . 110.7(4) ?
C11 N4 Ca2 . . 111.1(3) ?
N1 C1 C2 . . 112.5(5) ?
N2 C2 C1 . . 111.3(5) ?
N2 C3 C4 . 2 111.3(5) ?
N1 C4 C3 . 2 112.4(6) ?
N1 C5 C6 . . 113.4(5) ?
O2 C6 O1 . . 123.4(6) ?
O2 C6 C5 . . 118.1(5) ?
O1 C6 C5 . . 118.5(5) ?
O2 C6 Ca3 . . 60.1(3) ?
O1 C6 Ca3 . . 63.8(3) ?
C5 C6 Ca3 . . 171.1(5) ?
N2 C7 C8 . . 112.2(5) ?
O4 C8 O3 . . 125.8(6) ?
O4 C8 C7 . . 116.4(6) ?
O3 C8 C7 . . 117.8(6) ?
N3 C9 C10 . . 112.0(5) ?
N4 C10 C9 . . 112.2(5) ?
N4 C11 C12 . . 111.6(5) ?
N3 C12 C11 2 . 112.6(5) ?
N3 C13 C14 . . 112.7(5) ?
N3 C13 Ca2 . . 50.6(3) ?
O6 C14 O5 . . 123.9(6) ?
O6 C14 C13 . . 116.8(5) ?
O5 C14 C13 . . 119.3(5) ?
O6 C14 Ca2 . . 152.8(4) ?
O5 C14 Ca2 . . 43.7(3) ?
N4 C15 C16 . . 112.8(5) ?
O8 C16 O7 . . 122.2(6) ?
O8 C16 C15 . . 116.9(5) ?
O7 C16 C15 . . 120.9(5) ?

loop_
_geom_bond_atom_site_label_1
_geom_bond_atom_site_label_2
_geom_bond_site_symmetry_2
_geom_bond_distance
_geom_bond_publ_flag
Ca1 O1 . 2.420(4) yes
Ca1 O3 . 2.433(4) yes
Ca1 N2 . 2.597(6) yes
Ca1 N1 2 2.613(5) yes
Ca2 O5 2 2.379(4) yes
Ca2 O7 2 2.441(4) yes
Ca2 N3 . 2.567(5) yes
Ca2 N4 . 2.577(5) yes
Ca3 O9 . 2.342(4) yes
Ca3 O11 . 2.378(5) yes
Ca3 O2 . 2.486(4) yes
Ca3 O1 . 2.566(4) yes
Ca1 O1 2 2.420(4) yes
Ca1 O3 2 2.433(4) yes
Ca1 N2 2 2.597(6) yes
Ca1 N1 . 2.613(5) yes
Ca2 O5 . 2.379(4) yes
Ca2 O7 . 2.441(4) yes
Ca2 N3 2 2.567(5) yes
Ca2 N4 2 2.577(5) yes
Ca3 O8 7_566 2.371(5) yes
Ca3 O10 . 2.413(5) yes
Ca3 O8 . 2.498(5) yes
Ca3 O7 . 2.628(4) yes
Ca3 Ca3 7_566 4.019(3) no
O1 C6 . 1.271(7) no
O2 C6 . 1.239(7) no
O3 C8 . 1.272(8) no
O4 C8 . 1.241(8) no
O5 C14 . 1.259(7) no
O6 C14 . 1.251(7) no
O7 C16 . 1.268(7) no
O8 C16 . 1.256(7) no
O8 Ca3 7_566 2.371(5) no
N1 C4 . 1.474(9) no
N1 C5 . 1.477(8) no
N1 C1 . 1.486(9) no
N2 C7 . 1.475(9) no
N2 C2 . 1.485(8) no
N2 C3 . 1.494(8) no
N3 C13 . 1.477(8) no
N3 C12 2 1.483(8) no
N3 C9 . 1.493(8) no
N4 C15 . 1.483(8) no
N4 C10 . 1.480(8) no
N4 C11 . 1.481(8) no
C1 C2 . 1.517(9) no
C3 C4 2 1.519(10) no
C4 C3 2 1.519(10) no
C5 C6 . 1.520(9) no
C7 C8 . 1.540(9) no
C9 C10 . 1.509(9) no
C11 C12 . 1.516(8) no
C12 N3 2 1.483(8) no
C13 C14 . 1.521(9) no
C15 C16 . 1.515(9) no

loop_
_geom_contact_atom_site_label_1
_geom_contact_atom_site_label_2
_geom_contact_distance
_geom_contact_site_symmetry_2
_geom_contact_publ_flag
O9 O5 2.770(10) 2_555 yes
O11 O13 2.820(10) 8_566 yes
O12 O20 3.07(2) 2_555 yes
O13 O6 2.770(10) . yes
O14 O4 2.810(10) 2_555 yes
O14 O19' 2.580(10) 8_465 yes
O15 O17 2.800(10) 5_565 yes
O16 O19 2.720(10) 6_566 yes
O17 O20 2.690(10) 5_565 yes
O10 O3 2.810(10) 2_555 yes
O11 O19' 2.920(10) . yes
O13 O4 2.740(10) 2_555 yes
O13 O17 2.590(10) . yes
O14 O15 2.780(10) 8_465 yes
O15 O2 2.790(10) 4_545 yes
O16 O6 2.750(10) 6_566 yes
O17 O18 2.580(10) 8_465 yes
O18 O19' 2.750(10) . yes
